data_7012922
loop_
_publ_author_name
'Merz, Klaus'
'Block, Stefan'
'Schoenen, Robert'
'Driess, Matthias'

_publ_section_title
;
 Facile synthesis and structural variation of novel heterobimetallic
 alkali metal?zinc-alkoxide and -siloxide clustersElectronic
 supplementary information (ESI) available: the ESI spectra of the
 reaction mixtures tBuOLi + ZnMe2, Me3SiOK + ZnMe2 and tBuOK + ZnMe2.
 See http://www.rsc.org/suppdata/dt/b3/b302585c/
;
_journal_issue 17
_journal_name_full 'Dalton Transactions'
_journal_page_first 3365
_journal_paper_doi 10.1039/b302585c
_journal_year 2003
_chemical_formula_sum 'C30 H86 K2 N4 O6 Si6 Zn2'
_chemical_formula_weight 976.51
_space_group_IT_number 58
_symmetry_cell_setting orthorhombic
_symmetry_space_group_name_Hall '-P 2 2n'
_symmetry_space_group_name_H-M 'P n n m'
_atom_sites_solution_hydrogens geom
_atom_sites_solution_primary direct
_atom_sites_solution_secondary difmap
_audit_creation_method SHELXL-97
_cell_angle_alpha 90.00
_cell_angle_beta 90.00
_cell_angle_gamma 90.00
_cell_formula_units_Z 2
_cell_length_a 19.208(7)
_cell_length_b 10.995(4)
_cell_length_c 13.369(5)
_cell_measurement_temperature 213(2)
_cell_volume 2823.4(18)
_computing_cell_refinement 'SAINT (Siemens, 1996)'
_computing_data_collection 'SMART (Siemens, 1996)'
_computing_data_reduction 'SAINT (Siemens, 1996)'
_computing_molecular_graphics 'SHELXTL (Siemens, 1997)'
_computing_publication_material 'SHELXTL (Siemens, 1997)'
_computing_structure_refinement 'SHELXTL (Siemens, 1997)'
_computing_structure_solution 'SHELXTL (Siemens, 1997)'
_diffrn_ambient_temperature 213(2)
_diffrn_measured_fraction_theta_full 0.984
_diffrn_measured_fraction_theta_max 0.984
_diffrn_measurement_device_type 'Bruker axs CCD 1000'
_diffrn_measurement_method omega-scan
_diffrn_radiation_monochromator graphite
_diffrn_radiation_source 'fine-focus sealed tube'
_diffrn_radiation_type MoK\a
_diffrn_radiation_wavelength 0.71073
_diffrn_reflns_av_R_equivalents 0.0632
_diffrn_reflns_av_sigmaI/netI 0.0471
_diffrn_reflns_limit_h_max 22
_diffrn_reflns_limit_h_min -22
_diffrn_reflns_limit_k_max 11
_diffrn_reflns_limit_k_min -13
_diffrn_reflns_limit_l_max 15
_diffrn_reflns_limit_l_min -15
_diffrn_reflns_number 14611
_diffrn_reflns_theta_full 25.10
_diffrn_reflns_theta_max 25.10
_diffrn_reflns_theta_min 2.12
_exptl_absorpt_coefficient_mu 1.158
_exptl_absorpt_correction_T_max 0.891
_exptl_absorpt_correction_T_min 0.871
_exptl_absorpt_correction_type empirical
_exptl_crystal_colour colorless
_exptl_crystal_density_diffrn 1.149
_exptl_crystal_density_method 'not measured'
_exptl_crystal_description needle
_exptl_crystal_F_000 1048
_exptl_crystal_size_max 0.2
_exptl_crystal_size_mid 0.1
_exptl_crystal_size_min 0.1
_refine_diff_density_max 0.470
_refine_diff_density_min -0.409
_refine_diff_density_rms 0.066
_refine_ls_extinction_method none
_refine_ls_goodness_of_fit_ref 1.057
_refine_ls_hydrogen_treatment mixed
_refine_ls_matrix_type full
_refine_ls_number_parameters 189
_refine_ls_number_reflns 2595
_refine_ls_number_restraints 12
_refine_ls_restrained_S_all 1.055
_refine_ls_R_factor_all 0.0873
_refine_ls_R_factor_gt 0.0527
_refine_ls_shift/su_max 0.000
_refine_ls_shift/su_mean 0.000
_refine_ls_structure_factor_coef Fsqd
_refine_ls_weighting_details 'calc w=1/[\s^2^(Fo^2^)+(0.0543P)^2^+4.2598P] where P=(Fo^2^+2Fc^2^)/3'
_refine_ls_weighting_scheme calc
_refine_ls_wR_factor_gt 0.1228
_refine_ls_wR_factor_ref 0.1460
_reflns_number_gt 1726
_reflns_number_total 2595
_reflns_threshold_expression >2sigma(I)
_cod_data_source_file b302585c.txt
_cod_data_source_block oo
_cod_original_cell_volume 2823.2(19)
_cod_original_sg_symbol_H-M Pnnm
_cod_database_code 7012922

loop_
_symmetry_equiv_pos_as_xyz
'x, y, z'
'-x, -y, z'
'-x+1/2, y+1/2, -z+1/2'
'x+1/2, -y+1/2, -z+1/2'
'-x, -y, -z'
'x, y, -z'
'x-1/2, -y-1/2, z-1/2'
'-x-1/2, y-1/2, z-1/2'

loop_
_atom_site_label
_atom_site_type_symbol
_atom_site_fract_x
_atom_site_fract_y
_atom_site_fract_z
_atom_site_U_iso_or_equiv
_atom_site_adp_type
_atom_site_occupancy
_atom_site_symmetry_multiplicity
_atom_site_calc_flag
_atom_site_refinement_flags
_atom_site_disorder_assembly
_atom_site_disorder_group
Zn1 Zn 0.0000 0.5000 0.11082(5) 0.0507(3) Uani 1 2 d S . .
O1 O 0.05777(17) 0.5749(3) 0.0000 0.0467(9) Uani 1 2 d S . .
K1 K 0.13506(7) 0.35818(14) 0.0000 0.0693(5) Uani 1 2 d S . .
Si1 Si 0.09630(9) 0.70568(16) 0.0000 0.0651(6) Uani 1 2 d S . .
C1 C 0.0325(5) 0.8339(7) 0.0000 0.100(3) Uani 1 2 d S . .
H1A H 0.0035 0.8288 -0.0592 0.150 Uiso 0.25 1 calc PR . .
H1B H 0.0574 0.9107 0.0000 0.150 Uiso 0.50 2 calc SPR . .
H1C H 0.0035 0.8288 0.0592 0.150 Uiso 0.25 1 calc PR . .
H1D H 0.0394 0.8834 0.0592 0.150 Uiso 0.25 1 calc PR . .
H1E H -0.0145 0.8015 0.0000 0.150 Uiso 0.50 2 calc SPR . .
H1F H 0.0394 0.8834 -0.0592 0.150 Uiso 0.25 1 calc PR . .
N1 N 0.2320(7) 0.1624(10) 0.0533(10) 0.110(4) Uani 0.50 1 d P . .
O2 O 0.05871(17) 0.3815(3) 0.1685(3) 0.0728(10) Uani 1 1 d . . .
C2 C 0.1514(3) 0.7177(6) 0.1147(5) 0.102(2) Uani 1 1 d . . .
H2A H 0.1220 0.7137 0.1736 0.153 Uiso 1 1 calc R . .
H2B H 0.1763 0.7945 0.1141 0.153 Uiso 1 1 calc R . .
H2C H 0.1845 0.6511 0.1160 0.153 Uiso 1 1 calc R . .
Si2A Si 0.0554(3) 0.3381(6) 0.2880(4) 0.1113(19) Uani 0.50 1 d P . .
Si2B Si 0.0746(3) 0.2859(4) 0.2542(3) 0.0797(12) Uani 0.50 1 d P . .
N2A N 0.2847(17) 0.388(2) 0.020(3) 0.048(8) Uani 0.25 1 d PU . .
N2B N 0.2880(19) 0.420(2) -0.032(3) 0.054(8) Uani 0.25 1 d PU . .
C3A C -0.0126(11) 0.386(3) 0.3665(16) 0.231(16) Uani 0.50 1 d P . .
H3A1 H -0.0493 0.3249 0.3662 0.346 Uiso 0.50 1 calc PR . .
H3A2 H -0.0309 0.4625 0.3427 0.346 Uiso 0.50 1 calc PR . .
H3A3 H 0.0049 0.3955 0.4341 0.346 Uiso 0.50 1 calc PR . .
C3B C -0.0023(10) 0.240(2) 0.3213(13) 0.138(6) Uani 0.50 1 d P . .
H3B1 H 0.0110 0.2075 0.3862 0.206 Uiso 0.50 1 calc PR . .
H3B2 H -0.0265 0.1774 0.2836 0.206 Uiso 0.50 1 calc PR . .
H3B3 H -0.0327 0.3093 0.3305 0.206 Uiso 0.50 1 calc PR . .
C4A C 0.1192(13) 0.1361(14) 0.2066(14) 0.157(8) Uani 0.50 1 d P . .
H4A1 H 0.1197 0.0765 0.2600 0.236 Uiso 0.50 1 calc PR . .
H4A2 H 0.1665 0.1538 0.1860 0.236 Uiso 0.50 1 calc PR . .
H4A3 H 0.0933 0.1041 0.1501 0.236 Uiso 0.50 1 calc PR . .
C4B C 0.0431(12) 0.1533(17) 0.271(2) 0.197(12) Uani 0.50 1 d P . .
H4B1 H 0.0881 0.1161 0.2585 0.295 Uiso 0.50 1 calc PR . .
H4B2 H 0.0125 0.1375 0.2145 0.295 Uiso 0.50 1 calc PR . .
H4B3 H 0.0229 0.1193 0.3311 0.295 Uiso 0.50 1 calc PR . .
C5 C 0.1384(4) 0.3552(9) 0.3451(5) 0.138(3) Uani 1 1 d . . .
H5A H 0.1419 0.3007 0.4020 0.207 Uiso 1 1 calc R . .
H5B H 0.1440 0.4385 0.3676 0.207 Uiso 1 1 calc R . .
H5C H 0.1745 0.3357 0.2970 0.207 Uiso 1 1 calc R . .
C6 C 0.3019(5) 0.1879(10) 0.0000 0.123(4) Uani 1 2 d S . .
H6A H 0.3371 0.1347 0.0301 0.148 Uiso 0.50 1 calc PR . .
H6B H 0.2967 0.1627 -0.0699 0.148 Uiso 0.50 1 calc PR . .
C7 C 0.3284(5) 0.3045(12) 0.0000 0.118(3) Uani 1 2 d S . .
H7A H 0.3664 0.3086 0.0488 0.142 Uiso 0.50 1 calc PR . .
H7B H 0.3484 0.3211 -0.0661 0.142 Uiso 0.50 1 calc PR . .
C8 C 0.2447(17) 0.176(2) 0.1525(19) 0.219(12) Uani 0.50 1 d P . .
H8A H 0.2916 0.1489 0.1675 0.329 Uiso 0.50 1 calc PR . .
H8B H 0.2116 0.1281 0.1905 0.329 Uiso 0.50 1 calc PR . .
H8C H 0.2400 0.2612 0.1706 0.329 Uiso 0.50 1 calc PR . .
C10 C 0.2868(8) 0.4109(14) 0.1279(12) 0.119(5) Uani 0.50 1 d P . .
H10A H 0.3337 0.4330 0.1474 0.179 Uiso 0.50 1 calc PR . .
H10B H 0.2727 0.3382 0.1636 0.179 Uiso 0.50 1 calc PR . .
H10C H 0.2552 0.4769 0.1440 0.179 Uiso 0.50 1 calc PR . .
C11 C 0.3146(6) 0.5236(11) 0.0000 0.141(4) Uani 1 2 d S . .
H11A H 0.3104 0.5277 0.0722 0.212 Uiso 0.50 1 calc PR . .
H11B H 0.2895 0.5909 -0.0299 0.212 Uiso 0.50 1 calc PR . .
H11C H 0.3633 0.5282 -0.0187 0.212 Uiso 0.50 1 calc PR . .
C9 C 0.2091(7) 0.0465(11) 0.0000 0.238(11) Uani 1 2 d S . .
H9A H 0.2036 0.0628 -0.0709 0.356 Uiso 0.25 1 calc PR . .
H9B H 0.1651 0.0191 0.0276 0.356 Uiso 0.25 1 calc PR . .
H9C H 0.2441 -0.0161 0.0094 0.356 Uiso 0.25 1 calc PR . .
H9D H 0.2049 -0.0190 0.0483 0.356 Uiso 0.25 1 calc PR . .
H9E H 0.2434 0.0248 -0.0502 0.356 Uiso 0.25 1 calc PR . .
H9F H 0.1644 0.0600 -0.0320 0.356 Uiso 0.25 1 calc PR . .

loop_
_atom_site_aniso_label
_atom_site_aniso_U_11
_atom_site_aniso_U_22
_atom_site_aniso_U_33
_atom_site_aniso_U_23
_atom_site_aniso_U_13
_atom_site_aniso_U_12
Zn1 0.0442(4) 0.0538(4) 0.0542(4) 0.000 0.000 -0.0041(3)
O1 0.0369(18) 0.041(2) 0.063(3) 0.000 0.000 0.0000(17)
K1 0.0432(7) 0.0592(9) 0.1056(13) 0.000 0.000 0.0098(7)
Si1 0.0454(9) 0.0428(10) 0.1072(16) 0.000 0.000 -0.0055(8)
C1 0.085(5) 0.048(4) 0.168(9) 0.000 0.000 0.011(4)
N1 0.132(9) 0.078(7) 0.121(10) 0.012(6) -0.013(7) 0.034(7)
O2 0.074(2) 0.077(2) 0.067(2) 0.0233(17) -0.0145(17) -0.0030(17)
C2 0.078(4) 0.087(4) 0.142(6) -0.023(4) -0.031(4) -0.019(3)
Si2A 0.091(3) 0.170(6) 0.074(3) 0.048(3) 0.010(2) 0.031(3)
Si2B 0.103(3) 0.083(3) 0.053(2) 0.0178(19) 0.010(2) -0.011(2)
N2A 0.051(9) 0.045(10) 0.049(13) -0.004(8) 0.002(7) 0.011(8)
N2B 0.058(9) 0.047(11) 0.057(11) -0.008(8) -0.011(7) -0.002(8)
C3A 0.19(2) 0.35(4) 0.15(2) 0.13(2) 0.102(17) 0.13(2)
C3B 0.126(13) 0.170(18) 0.117(13) 0.027(13) 0.056(11) -0.032(13)
C4A 0.23(2) 0.105(12) 0.136(15) 0.042(10) 0.008(15) 0.054(14)
C4B 0.152(18) 0.123(15) 0.32(4) 0.13(2) -0.05(2) -0.009(14)
C5 0.128(6) 0.202(9) 0.084(5) 0.023(5) -0.030(5) 0.014(6)
C6 0.063(5) 0.098(8) 0.208(13) 0.000 0.000 0.033(5)
C7 0.085(6) 0.134(10) 0.135(9) 0.000 0.000 0.016(7)
C8 0.32(3) 0.162(19) 0.18(2) 0.016(17) 0.02(2) 0.11(2)
C10 0.129(11) 0.113(11) 0.116(13) -0.027(9) -0.048(10) 0.022(9)
C11 0.109(8) 0.130(10) 0.184(13) 0.000 0.000 -0.011(7)
C9 0.108(9) 0.070(7) 0.54(4) 0.000 0.000 -0.025(7)

loop_
_atom_type_symbol
_atom_type_description
_atom_type_scat_dispersion_real
_atom_type_scat_dispersion_imag
_atom_type_scat_source
C C 0.0033 0.0016 'International Tables Vol C Tables 4.2.6.8 and 6.1.1.4'
H H 0.0000 0.0000 'International Tables Vol C Tables 4.2.6.8 and 6.1.1.4'
N N 0.0061 0.0033 'International Tables Vol C Tables 4.2.6.8 and 6.1.1.4'
O O 0.0106 0.0060 'International Tables Vol C Tables 4.2.6.8 and 6.1.1.4'
Si Si 0.0817 0.0704 'International Tables Vol C Tables 4.2.6.8 and 6.1.1.4'
K K 0.2009 0.2494 'International Tables Vol C Tables 4.2.6.8 and 6.1.1.4'
Zn Zn 0.2839 1.4301 'International Tables Vol C Tables 4.2.6.8 and 6.1.1.4'

loop_
_geom_angle_atom_site_label_1
_geom_angle_atom_site_label_2
_geom_angle_atom_site_label_3
_geom_angle
_geom_angle_site_symmetry_1
_geom_angle_site_symmetry_3
_geom_angle_publ_flag
O2 Zn1 O2 131.8(2) 2_565 . ?
O2 Zn1 O1 104.58(15) 2_565 5_565 ?
O2 Zn1 O1 110.21(15) . 5_565 ?
O2 Zn1 O1 110.21(15) 2_565 . ?
O2 Zn1 O1 104.58(15) . . ?
O1 Zn1 O1 86.00(15) 5_565 . ?
O2 Zn1 Zn1 114.10(11) 2_565 5_565 ?
O2 Zn1 Zn1 114.10(11) . 5_565 ?
O1 Zn1 Zn1 43.00(7) 5_565 5_565 ?
O1 Zn1 Zn1 43.00(7) . 5_565 ?
O2 Zn1 K1 53.14(11) 2_565 5_565 ?
O2 Zn1 K1 163.49(10) . 5_565 ?
O1 Zn1 K1 56.28(11) 5_565 5_565 ?
O1 Zn1 K1 84.96(10) . 5_565 ?
Zn1 Zn1 K1 63.920(18) 5_565 5_565 ?
O2 Zn1 K1 163.49(10) 2_565 . ?
O2 Zn1 K1 53.14(11) . . ?
O1 Zn1 K1 84.96(10) 5_565 . ?
O1 Zn1 K1 56.28(11) . . ?
Zn1 Zn1 K1 63.920(18) 5_565 . ?
K1 Zn1 K1 127.84(4) 5_565 . ?
Si1 O1 Zn1 127.73(11) . 5_565 ?
Si1 O1 Zn1 127.73(11) . . ?
Zn1 O1 Zn1 94.00(15) 5_565 . ?
Si1 O1 K1 120.84(18) . . ?
Zn1 O1 K1 86.84(12) 5_565 . ?
Zn1 O1 K1 86.84(12) . . ?
O2 K1 O2 113.06(14) 6 . ?
O2 K1 O1 68.41(8) 6 . ?
O2 K1 O1 68.41(8) . . ?
O2 K1 N2A 127.2(7) 6 . ?
O2 K1 N2A 116.7(7) . . ?
O1 K1 N2A 115.4(5) . . ?
O2 K1 N2A 116.7(7) 6 6 ?
O2 K1 N2A 127.2(7) . 6 ?
O1 K1 N2A 115.4(5) . 6 ?
N2A K1 N2A 10.7(14) . 6 ?
O2 K1 N1 102.2(3) 6 6 ?
O2 K1 N1 128.1(3) . 6 ?
O1 K1 N1 163.4(3) . 6 ?
N2A K1 N1 58.4(6) . 6 ?
N2A K1 N1 55.3(6) 6 6 ?
O2 K1 N1 128.1(3) 6 . ?
O2 K1 N1 102.2(3) . . ?
O1 K1 N1 163.4(3) . . ?
N2A K1 N1 55.3(6) . . ?
N2A K1 N1 58.4(6) 6 . ?
N1 K1 N1 28.1(5) 6 . ?
O2 K1 N2B 128.4(7) 6 6 ?
O2 K1 N2B 112.6(7) . 6 ?
O1 K1 N2B 108.8(5) . 6 ?
N2A K1 N2B 7.0(9) . 6 ?
N2A K1 N2B 15.0(6) 6 6 ?
N1 K1 N2B 65.5(6) 6 6 ?
N1 K1 N2B 61.0(6) . 6 ?
O2 K1 N2B 112.6(7) 6 . ?
O2 K1 N2B 128.4(7) . . ?
O1 K1 N2B 108.8(5) . . ?
N2A K1 N2B 15.0(6) . . ?
N2A K1 N2B 7.0(9) 6 . ?
N1 K1 N2B 61.0(6) 6 . ?
N1 K1 N2B 65.5(6) . . ?
N2B K1 N2B 16.3(13) 6 . ?
O2 K1 Zn1 34.01(7) 6 5_565 ?
O2 K1 Zn1 84.52(8) . 5_565 ?
O1 K1 Zn1 36.89(5) . 5_565 ?
N2A K1 Zn1 138.7(6) . 5_565 ?
N2A K1 Zn1 132.0(6) 6 5_565 ?
N1 K1 Zn1 136.2(3) 6 5_565 ?
N1 K1 Zn1 159.2(3) . 5_565 ?
N2B K1 Zn1 134.6(6) 6 5_565 ?
N2B K1 Zn1 125.3(6) . 5_565 ?
O2 K1 Zn1 84.52(8) 6 . ?
O2 K1 Zn1 34.01(7) . . ?
O1 K1 Zn1 36.89(5) . . ?
N2A K1 Zn1 132.0(6) . . ?
N2A K1 Zn1 138.7(6) 6 . ?
N1 K1 Zn1 159.2(3) 6 . ?
N1 K1 Zn1 136.2(3) . . ?
N2B K1 Zn1 125.3(6) 6 . ?
N2B K1 Zn1 134.6(6) . . ?
Zn1 K1 Zn1 52.16(4) 5_565 . ?
O2 K1 C10 91.7(3) 6 6 ?
O2 K1 C10 149.5(3) . 6 ?
O1 K1 C10 107.8(3) . 6 ?
N2A K1 C10 35.6(7) . 6 ?
N2A K1 C10 25.0(8) 6 6 ?
N1 K1 C10 57.5(4) 6 6 ?
N1 K1 C10 72.9(4) . 6 ?
N2B K1 C10 38.1(8) 6 6 ?
N2B K1 C10 21.8(7) . 6 ?
Zn1 K1 C10 110.9(3) 5_565 6 ?
Zn1 K1 C10 142.7(3) . 6 ?
O1 Si1 C1 111.8(3) . . ?
O1 Si1 C2 108.8(2) . . ?
C1 Si1 C2 108.6(3) . . ?
O1 Si1 C2 108.8(2) . 6 ?
C1 Si1 C2 108.6(3) . 6 ?
C2 Si1 C2 110.4(4) . 6 ?
O1 Si1 K1 38.26(13) . . ?
C1 Si1 K1 150.0(3) . . ?
C2 Si1 K1 87.8(2) . . ?
C2 Si1 K1 87.8(2) 6 . ?
C8 N1 N1 167.8(16) . 6 ?
C8 N1 C9 127.0(14) . . ?
N1 N1 C9 62.1(5) 6 . ?
C8 N1 C6 106.0(17) . . ?
N1 N1 C6 62.5(5) 6 . ?
C9 N1 C6 100.8(10) . . ?
C8 N1 K1 105.6(11) . . ?
N1 N1 K1 75.9(3) 6 . ?
C9 N1 K1 108.4(8) . . ?
C6 N1 K1 107.8(6) . . ?
Si2B O2 Si2A 29.0(2) . . ?
Si2B O2 Zn1 150.2(3) . . ?
Si2A O2 Zn1 124.4(3) . . ?
Si2B O2 K1 115.8(2) . . ?
Si2A O2 K1 142.4(3) . . ?
Zn1 O2 K1 92.85(13) . . ?
Si2B Si2A O2 69.7(6) . . ?
Si2B Si2A C3A 151.0(14) . . ?
O2 Si2A C3A 121.1(7) . . ?
Si2B Si2A C5 84.7(7) . . ?
O2 Si2A C5 110.3(4) . . ?
C3A Si2A C5 112.3(11) . . ?
Si2B Si2A C4B 45.4(11) . . ?
O2 Si2A C4B 100.3(9) . . ?
C3A Si2A C4B 106.0(13) . . ?
C5 Si2A C4B 104.8(7) . . ?
Si2A Si2B O2 81.3(6) . . ?
Si2A Si2B C3B 63.4(10) . . ?
O2 Si2B C3B 113.0(8) . . ?
Si2A Si2B C4A 164.6(9) . . ?
O2 Si2B C4A 114.0(6) . . ?
C3B Si2B C4A 106.4(10) . . ?
Si2A Si2B K1 120.1(6) . . ?
O2 Si2B K1 41.36(18) . . ?
C3B Si2B K1 141.3(7) . . ?
C4A Si2B K1 75.2(5) . . ?
N2B N2A N2A 114(10) 6 6 ?
N2B N2A N2B 87(10) 6 . ?
N2A N2A N2B 27(3) 6 . ?
N2B N2A C7 129(10) 6 . ?
N2A N2A C7 77.6(16) 6 . ?
N2B N2A C7 94(4) . . ?
N2B N2A C10 56(9) 6 . ?
N2A N2A C10 169.8(13) 6 . ?
N2B N2A C10 143(4) . . ?
C7 N2A C10 109(2) . . ?
N2B N2A K1 107(10) 6 . ?
N2A N2A K1 84.6(7) 6 . ?
N2B N2A K1 93(5) . . ?
C7 N2A K1 123.6(17) . . ?
C10 N2A K1 97.9(17) . . ?
N2A N2B N2A 39(9) 6 . ?
N2A N2B N2B 66(10) 6 6 ?
N2A N2B N2B 27(3) . 6 ?
N2A N2B C10 110(10) 6 6 ?
N2A N2B C10 149(4) . 6 ?
N2B N2B C10 175.6(15) 6 6 ?
N2A N2B C11 135(10) 6 . ?
N2A N2B C11 97(4) . . ?
N2B N2B C11 71.0(15) 6 . ?
C10 N2B C11 113(2) 6 . ?
N2A N2B K1 66(9) 6 . ?
N2A N2B K1 72(5) . . ?
N2B N2B K1 81.8(7) 6 . ?
C10 N2B K1 96.1(19) 6 . ?
C11 N2B K1 121(2) . . ?
C7 C6 N1 119.3(8) . . ?
N2A C7 C6 115.1(16) . . ?

loop_
_geom_bond_atom_site_label_1
_geom_bond_atom_site_label_2
_geom_bond_distance
_geom_bond_site_symmetry_2
_geom_bond_publ_flag
Zn1 O2 1.887(3) 2_565 ?
Zn1 O2 1.887(3) . ?
Zn1 O1 2.026(2) 5_565 ?
Zn1 O1 2.026(2) . ?
Zn1 Zn1 2.9630(18) 5_565 ?
Zn1 K1 3.3699(15) 5_565 ?
Zn1 K1 3.3699(15) . ?
O1 Si1 1.617(4) . ?
O1 Zn1 2.026(2) 5_565 ?
O1 K1 2.807(4) . ?
K1 O2 2.700(4) 6 ?
K1 O2 2.700(4) . ?
K1 N2A 2.91(3) . ?
K1 N2A 2.91(3) 6 ?
K1 N1 2.934(10) 6 ?
K1 N1 2.934(10) . ?
K1 N2B 3.05(4) 6 ?
K1 N2B 3.05(4) . ?
K1 Zn1 3.3699(15) 5_565 ?
K1 C10 3.428(13) 6 ?
Si1 C1 1.868(8) . ?
Si1 C2 1.868(6) . ?
Si1 C2 1.868(6) 6 ?
N1 C8 1.36(2) . ?
N1 N1 1.43(3) 6 ?
N1 C9 1.525(14) . ?
N1 C6 1.545(14) . ?
O2 Si2B 1.584(5) . ?
O2 Si2A 1.670(6) . ?
Si2A Si2B 0.819(5) . ?
Si2A C3A 1.754(18) . ?
Si2A C5 1.778(9) . ?
Si2A C4B 2.06(2) . ?
Si2B C3B 1.801(14) . ?
Si2B C4A 1.962(17) . ?
N2A N2B 0.39(4) 6 ?
N2A N2A 0.54(7) 6 ?
N2A N2B 0.79(3) . ?
N2A C7 1.27(3) . ?
N2A C10 1.46(4) . ?
N2B N2A 0.39(4) 6 ?
N2B N2B 0.86(7) 6 ?
N2B C10 1.28(3) 6 ?
N2B C11 1.32(3) . ?
C6 C7 1.380(14) . ?
